data_4304475
loop_
_publ_author_name
'Michelle D. Regulacio'
'Michele H. Pablico'
'Joan Acay Vasquez'
'Peter N. Myers'
'Stuart Gentry'
'Michael Prushan'
'Suk-Wah Tam-Chang'
'Sarah L. Stoll'

_publ_contact_author_email sls55@georgetown.edu
_publ_contact_author_name 'Sarah L. Stoll'
_publ_section_title
;
Luminescence of Ln(III) Dithiocarbamate Complexes (Ln = La, Pr, Sm, Eu, Gd,
Tb, Dy)
;
_journal_name_full 'Inorganic Chemistry'
_journal_page_first 1512
_journal_page_last 1523
_journal_paper_doi 10.1021/ic701974q
_journal_volume 47
_journal_year 2008
_chemical_formula_moiety 'C39 H62 N5 Pr S6'
_chemical_formula_sum 'C39 H62 N5 Pr S6'
_chemical_formula_weight 934.21
_chemical_name_systematic tris(diisobutyldithiocarbamato)(1,10-phenanthroline)praseodymium(III)
_space_group_IT_number 14
_symmetry_cell_setting monoclinic
_symmetry_Int_Tables_number 14
_symmetry_space_group_name_Hall '-P 2ybc'
_symmetry_space_group_name_H-M 'P 1 21/c 1'
_atom_sites_solution_hydrogens geom
_atom_sites_solution_primary direct
_atom_sites_solution_secondary difmap
_cell_angle_alpha 90.00
_cell_angle_beta 105.4600(10)
_cell_angle_gamma 90.00
_cell_formula_units_Z 4
_cell_length_a 24.2635(19)
_cell_length_b 11.0552(9)
_cell_length_c 17.7521(14)
_cell_measurement_reflns_used 7318
_cell_measurement_temperature 173(2)
_cell_measurement_theta_max 27.84
_cell_measurement_theta_min 2.3065
_cell_volume 4589.5(6)
_computing_cell_refinement 'SAINT, Bruker'
_computing_data_collection 'SMART, Bruker'
_computing_data_reduction 'SAINT, Bruker'
_computing_molecular_graphics 'X-SEED, L. Barbour (1999)'
_computing_structure_refinement 'SHELXL-97-2, G. Sheldrick (1997)'
_computing_structure_solution 'SHELXS-86, G. Sheldrick (1986)'
_diffrn_ambient_temperature 173(2)
_diffrn_measured_fraction_theta_full 0.985
_diffrn_measured_fraction_theta_max 0.985
_diffrn_measurement_device_type 'SMART platform CCD, Bruker'
_diffrn_measurement_method 'omega scans'
_diffrn_radiation_monochromator graphite
_diffrn_radiation_source 'fine-focus sealed tube'
_diffrn_radiation_type MoK\a
_diffrn_radiation_wavelength 0.71073
_diffrn_reflns_av_R_equivalents 0.0666
_diffrn_reflns_av_sigmaI/netI 0.0685
_diffrn_reflns_limit_h_max 31
_diffrn_reflns_limit_h_min -32
_diffrn_reflns_limit_k_max 14
_diffrn_reflns_limit_k_min -14
_diffrn_reflns_limit_l_max 22
_diffrn_reflns_limit_l_min -23
_diffrn_reflns_number 39948
_diffrn_reflns_theta_full 28.00
_diffrn_reflns_theta_max 28.00
_diffrn_reflns_theta_min 2.04
_exptl_absorpt_coefficient_mu 1.366
_exptl_absorpt_correction_T_max 0.8986
_exptl_absorpt_correction_T_min 0.7177
_exptl_absorpt_correction_type multi-scan
_exptl_absorpt_process_details 'SADABS, G. Sheldrick (1999)'
_exptl_crystal_colour 'pale green'
_exptl_crystal_density_diffrn 1.352
_exptl_crystal_density_method 'not measured'
_exptl_crystal_description block
_exptl_crystal_F_000 1944
_exptl_crystal_size_max 0.26
_exptl_crystal_size_mid 0.18
_exptl_crystal_size_min 0.08
_refine_diff_density_max 3.613
_refine_diff_density_min -1.658
_refine_diff_density_rms 0.124
_refine_ls_extinction_method none
_refine_ls_goodness_of_fit_ref 1.071
_refine_ls_hydrogen_treatment constr
_refine_ls_matrix_type full
_refine_ls_number_parameters 472
_refine_ls_number_reflns 10926
_refine_ls_number_restraints 0
_refine_ls_restrained_S_all 1.071
_refine_ls_R_factor_all 0.0928
_refine_ls_R_factor_gt 0.0554
_refine_ls_shift/su_max 0.001
_refine_ls_shift/su_mean 0.000
_refine_ls_structure_factor_coef Fsqd
_refine_ls_weighting_details 'calc w=1/[\s^2^(Fo^2^)+(0.0610P)^2^+7.1384P] where P=(Fo^2^+2Fc^2^)/3'
_refine_ls_weighting_scheme calc
_refine_ls_wR_factor_gt 0.1277
_refine_ls_wR_factor_ref 0.1381
_reflns_number_gt 7667
_reflns_number_total 10926
_reflns_threshold_expression >2sigma(I)
_cod_data_source_file ic701974q-file004.cif
_cod_data_source_block Pr(ibu2dtc)3phen
_cod_original_sg_symbol_H-M 'P 21/c'
_cod_database_code 4304475

loop_
_symmetry_equiv_pos_as_xyz
'x, y, z'
'-x, y+1/2, -z+1/2'
'-x, -y, -z'
'x, -y-1/2, z-1/2'

loop_
_atom_site_label
_atom_site_type_symbol
_atom_site_fract_x
_atom_site_fract_y
_atom_site_fract_z
_atom_site_U_iso_or_equiv
_atom_site_adp_type
_atom_site_occupancy
_atom_site_symmetry_multiplicity
_atom_site_calc_flag
_atom_site_refinement_flags
_atom_site_disorder_assembly
_atom_site_disorder_group
Pr1 Pr 0.285096(11) 0.34706(2) 0.236076(15) 0.02728(9) Uani 1 1 d . . .
S6 S 0.40118(5) 0.33841(11) 0.22118(7) 0.0300(3) Uani 1 1 d . . .
S5 S 0.37154(5) 0.49133(11) 0.34262(7) 0.0290(3) Uani 1 1 d . . .
C1 C 0.1692(2) 0.3182(4) 0.3017(3) 0.0295(10) Uani 1 1 d . . .
S4 S 0.24648(8) 0.40960(15) 0.06869(11) 0.0574(4) Uani 1 1 d . . .
S3 S 0.23487(7) 0.58285(14) 0.18841(10) 0.0532(4) Uani 1 1 d . . .
N5 N 0.32329(16) 0.1752(3) 0.3396(2) 0.0288(9) Uani 1 1 d . . .
N3 N 0.46026(15) 0.5323(3) 0.2847(2) 0.0228(8) Uani 1 1 d . . .
N4 N 0.29603(17) 0.1265(4) 0.1819(2) 0.0304(9) Uani 1 1 d . . .
C21 C 0.5108(2) 0.5951(4) 0.4207(2) 0.0270(10) Uani 1 1 d . . .
H21 H 0.4900 0.5276 0.4388 0.032 Uiso 1 1 calc R . .
C38 C 0.32623(19) 0.0585(4) 0.3159(3) 0.0278(10) Uani 1 1 d . . .
C24 C 0.49628(19) 0.5169(4) 0.2304(2) 0.0242(9) Uani 1 1 d . . .
H24A H 0.5045 0.4298 0.2265 0.029 Uiso 1 1 calc R . .
H24B H 0.5332 0.5588 0.2521 0.029 Uiso 1 1 calc R . .
C2 C 0.2156(2) 0.5399(5) 0.0928(4) 0.0412(13) Uani 1 1 d . . .
C39 C 0.3118(2) 0.0322(4) 0.2328(3) 0.0288(10) Uani 1 1 d . . .
C3 C 0.41603(19) 0.4612(4) 0.2834(3) 0.0249(9) Uani 1 1 d . . .
C20 C 0.4759(2) 0.6348(4) 0.3399(3) 0.0255(10) Uani 1 1 d . . .
H20A H 0.4406 0.6752 0.3447 0.031 Uiso 1 1 calc R . .
H20B H 0.4982 0.6945 0.3187 0.031 Uiso 1 1 calc R . .
C25 C 0.4689(2) 0.5658(4) 0.1485(3) 0.0298(10) Uani 1 1 d . . .
H25 H 0.4349 0.5149 0.1238 0.036 Uiso 1 1 calc R . .
N1 N 0.11902(17) 0.3181(4) 0.3197(2) 0.0307(9) Uani 1 1 d . . .
C36 C 0.3536(2) 0.1079(5) 0.4724(3) 0.0347(11) Uani 1 1 d . . .
H36 H 0.3632 0.1283 0.5263 0.042 Uiso 1 1 calc R . .
C8 C 0.0707(2) 0.2413(5) 0.2767(3) 0.0369(12) Uani 1 1 d . . .
H8A H 0.0445 0.2286 0.3103 0.044 Uiso 1 1 calc R . .
H8B H 0.0860 0.1612 0.2677 0.044 Uiso 1 1 calc R . .
C4 C 0.1086(2) 0.3966(5) 0.3810(3) 0.0345(11) Uani 1 1 d . . .
H4A H 0.0670 0.4122 0.3695 0.041 Uiso 1 1 calc R . .
H4B H 0.1277 0.4752 0.3791 0.041 Uiso 1 1 calc R . .
C37 C 0.3370(2) 0.1967(5) 0.4156(3) 0.0302(10) Uani 1 1 d . . .
H37 H 0.3354 0.2779 0.4323 0.036 Uiso 1 1 calc R . .
C29 C 0.2855(2) -0.0137(5) 0.0763(3) 0.0437(13) Uani 1 1 d . . .
H29 H 0.2759 -0.0265 0.0214 0.052 Uiso 1 1 calc R . .
C12 C 0.1487(2) 0.7088(5) 0.0622(3) 0.0362(12) Uani 1 1 d . . .
H12A H 0.1319 0.7582 0.0152 0.043 Uiso 1 1 calc R . .
H12B H 0.1774 0.7595 0.0989 0.043 Uiso 1 1 calc R . .
N2 N 0.17797(17) 0.6055(4) 0.0392(3) 0.0361(10) Uani 1 1 d . . .
C34 C 0.3423(2) -0.0375(5) 0.3699(3) 0.0343(11) Uani 1 1 d . . .
C30 C 0.3016(2) -0.1081(6) 0.1266(4) 0.0456(14) Uani 1 1 d . . .
H30 H 0.3038 -0.1874 0.1070 0.055 Uiso 1 1 calc R . .
C28 C 0.2833(2) 0.1010(5) 0.1064(3) 0.0369(12) Uani 1 1 d . . .
H28 H 0.2719 0.1658 0.0704 0.044 Uiso 1 1 calc R . .
C13 C 0.1011(2) 0.6757(5) 0.1012(3) 0.0448(14) Uani 1 1 d . . .
H13 H 0.1191 0.6312 0.1507 0.054 Uiso 1 1 calc R . .
C16 C 0.1629(2) 0.5747(6) -0.0442(3) 0.0464(14) Uani 1 1 d . . .
H16A H 0.1238 0.6048 -0.0688 0.056 Uiso 1 1 calc R . .
H16B H 0.1622 0.4855 -0.0495 0.056 Uiso 1 1 calc R . .
C23 C 0.5699(2) 0.5508(5) 0.4207(3) 0.0418(13) Uani 1 1 d . . .
H23A H 0.5665 0.4781 0.3882 0.063 Uiso 1 1 calc R . .
H23B H 0.5916 0.5316 0.4743 0.063 Uiso 1 1 calc R . .
H23C H 0.5899 0.6141 0.3996 0.063 Uiso 1 1 calc R . .
C22 C 0.5150(2) 0.7015(5) 0.4767(3) 0.0422(13) Uani 1 1 d . . .
H22A H 0.5322 0.7709 0.4572 0.063 Uiso 1 1 calc R . .
H22B H 0.5389 0.6787 0.5285 0.063 Uiso 1 1 calc R . .
H22C H 0.4767 0.7232 0.4805 0.063 Uiso 1 1 calc R . .
C27 C 0.5126(3) 0.5522(5) 0.1013(3) 0.0418(13) Uani 1 1 d . . .
H27A H 0.5466 0.6003 0.1255 0.063 Uiso 1 1 calc R . .
H27B H 0.4959 0.5807 0.0478 0.063 Uiso 1 1 calc R . .
H27C H 0.5233 0.4669 0.1002 0.063 Uiso 1 1 calc R . .
C35 C 0.3559(2) -0.0093(5) 0.4492(3) 0.0340(11) Uani 1 1 d . . .
H35 H 0.3668 -0.0716 0.4872 0.041 Uiso 1 1 calc R . .
S1 S 0.22453(6) 0.40608(12) 0.35379(8) 0.0373(3) Uani 1 1 d . . .
S2 S 0.17779(6) 0.22969(13) 0.22614(8) 0.0403(3) Uani 1 1 d . . .
C5 C 0.1295(2) 0.3455(5) 0.4643(3) 0.0366(11) Uani 1 1 d . . .
H5 H 0.1702 0.3198 0.4730 0.044 Uiso 1 1 calc R . .
C33 C 0.3451(2) -0.1559(5) 0.3418(3) 0.0402(12) Uani 1 1 d . . .
H33 H 0.3564 -0.2199 0.3783 0.048 Uiso 1 1 calc R . .
C32 C 0.3323(2) -0.1816(5) 0.2648(3) 0.0400(13) Uani 1 1 d . . .
H32 H 0.3347 -0.2627 0.2483 0.048 Uiso 1 1 calc R . .
C26 C 0.4496(2) 0.6967(5) 0.1485(3) 0.0354(11) Uani 1 1 d . . .
H26A H 0.4233 0.7046 0.1816 0.053 Uiso 1 1 calc R . .
H26B H 0.4301 0.7213 0.0949 0.053 Uiso 1 1 calc R . .
H26C H 0.4830 0.7487 0.1688 0.053 Uiso 1 1 calc R . .
C7 C 0.0949(3) 0.2360(5) 0.4775(3) 0.0470(14) Uani 1 1 d . . .
H7A H 0.1098 0.2070 0.5312 0.071 Uiso 1 1 calc R . .
H7B H 0.0980 0.1715 0.4409 0.071 Uiso 1 1 calc R . .
H7C H 0.0547 0.2591 0.4687 0.071 Uiso 1 1 calc R . .
C17 C 0.2035(3) 0.6265(6) -0.0885(4) 0.0481(15) Uani 1 1 d . . .
H17 H 0.2429 0.5962 -0.0629 0.058 Uiso 1 1 calc R . .
C31 C 0.3151(2) -0.0881(5) 0.2079(3) 0.0349(12) Uani 1 1 d . . .
C6 C 0.1274(3) 0.4461(6) 0.5221(3) 0.0556(16) Uani 1 1 d . . .
H6A H 0.0881 0.4760 0.5124 0.083 Uiso 1 1 calc R . .
H6B H 0.1526 0.5124 0.5156 0.083 Uiso 1 1 calc R . .
H6C H 0.1402 0.4145 0.5755 0.083 Uiso 1 1 calc R . .
C9 C 0.0360(2) 0.2911(6) 0.1982(3) 0.0456(14) Uani 1 1 d . . .
H9 H 0.0626 0.3057 0.1648 0.055 Uiso 1 1 calc R . .
C14 C 0.0747(3) 0.7919(7) 0.1226(4) 0.0651(19) Uani 1 1 d . . .
H14A H 0.0548 0.8347 0.0748 0.098 Uiso 1 1 calc R . .
H14B H 0.1050 0.8438 0.1541 0.098 Uiso 1 1 calc R . .
H14C H 0.0475 0.7719 0.1528 0.098 Uiso 1 1 calc R . .
C10 C 0.0067(3) 0.4096(6) 0.2068(4) 0.0576(17) Uani 1 1 d . . .
H10A H -0.0157 0.4372 0.1552 0.086 Uiso 1 1 calc R . .
H10B H 0.0357 0.4706 0.2298 0.086 Uiso 1 1 calc R . .
H10C H -0.0186 0.3977 0.2408 0.086 Uiso 1 1 calc R . .
C11 C -0.0072(3) 0.1946(7) 0.1587(4) 0.069(2) Uani 1 1 d . . .
H11A H -0.0322 0.1752 0.1923 0.104 Uiso 1 1 calc R . .
H11B H 0.0132 0.1215 0.1503 0.104 Uiso 1 1 calc R . .
H11C H -0.0303 0.2251 0.1083 0.104 Uiso 1 1 calc R . .
C15 C 0.0566(3) 0.5937(6) 0.0499(4) 0.0577(17) Uani 1 1 d . . .
H15A H 0.0277 0.5726 0.0772 0.087 Uiso 1 1 calc R . .
H15B H 0.0750 0.5198 0.0381 0.087 Uiso 1 1 calc R . .
H15C H 0.0381 0.6357 0.0010 0.087 Uiso 1 1 calc R . .
C19 C 0.1858(3) 0.5782(8) -0.1723(4) 0.077(2) Uani 1 1 d . . .
H19A H 0.1896 0.4899 -0.1716 0.116 Uiso 1 1 calc R . .
H19B H 0.2104 0.6134 -0.2022 0.116 Uiso 1 1 calc R . .
H19C H 0.1459 0.6003 -0.1969 0.116 Uiso 1 1 calc R . .
C18 C 0.2052(4) 0.7616(6) -0.0883(4) 0.069(2) Uani 1 1 d . . .
H18A H 0.1676 0.7932 -0.1166 0.104 Uiso 1 1 calc R . .
H18B H 0.2340 0.7893 -0.1139 0.104 Uiso 1 1 calc R . .
H18C H 0.2150 0.7911 -0.0343 0.104 Uiso 1 1 calc R . .

loop_
_atom_site_aniso_label
_atom_site_aniso_U_11
_atom_site_aniso_U_22
_atom_site_aniso_U_33
_atom_site_aniso_U_23
_atom_site_aniso_U_13
_atom_site_aniso_U_12
Pr1 0.02297(13) 0.02752(14) 0.02950(15) 0.00531(12) 0.00374(10) -0.00253(11)
S6 0.0289(6) 0.0263(6) 0.0354(6) -0.0063(5) 0.0097(5) -0.0034(5)
S5 0.0301(6) 0.0293(6) 0.0298(6) -0.0019(5) 0.0118(5) -0.0009(5)
C1 0.027(2) 0.028(3) 0.033(3) 0.003(2) 0.009(2) 0.0003(19)
S4 0.0632(10) 0.0471(9) 0.0703(11) -0.0030(8) 0.0327(9) 0.0117(8)
S3 0.0560(9) 0.0362(8) 0.0551(9) 0.0075(7) -0.0065(7) 0.0106(7)
N5 0.028(2) 0.025(2) 0.033(2) 0.0008(17) 0.0076(17) -0.0021(16)
N3 0.0270(19) 0.0225(19) 0.0179(18) -0.0005(15) 0.0041(15) -0.0024(15)
N4 0.027(2) 0.033(2) 0.030(2) -0.0001(17) 0.0051(17) -0.0064(17)
C21 0.038(3) 0.024(2) 0.019(2) -0.0011(18) 0.0071(19) -0.002(2)
C38 0.022(2) 0.028(2) 0.034(3) 0.003(2) 0.0074(19) -0.0009(19)
C24 0.027(2) 0.027(2) 0.020(2) -0.0019(18) 0.0080(18) -0.0029(19)
C2 0.029(3) 0.032(3) 0.063(4) 0.002(3) 0.013(3) -0.002(2)
C39 0.026(2) 0.030(3) 0.031(3) -0.003(2) 0.0078(19) -0.005(2)
C3 0.027(2) 0.022(2) 0.025(2) 0.0011(18) 0.0059(18) -0.0004(18)
C20 0.032(2) 0.020(2) 0.025(2) -0.0028(18) 0.0079(19) -0.0039(18)
C25 0.038(3) 0.029(3) 0.021(2) 0.0026(19) 0.005(2) -0.003(2)
N1 0.027(2) 0.033(2) 0.032(2) 0.0029(17) 0.0068(17) 0.0016(17)
C36 0.033(3) 0.045(3) 0.029(3) 0.004(2) 0.012(2) -0.004(2)
C8 0.028(3) 0.043(3) 0.039(3) 0.004(2) 0.010(2) -0.006(2)
C4 0.029(3) 0.040(3) 0.036(3) 0.002(2) 0.011(2) 0.006(2)
C37 0.031(3) 0.034(3) 0.025(2) -0.002(2) 0.006(2) -0.002(2)
C29 0.040(3) 0.051(4) 0.039(3) -0.011(3) 0.008(2) -0.008(3)
C12 0.036(3) 0.036(3) 0.035(3) 0.006(2) 0.007(2) 0.004(2)
N2 0.028(2) 0.039(2) 0.041(3) -0.004(2) 0.0105(19) 0.0010(19)
C34 0.024(2) 0.035(3) 0.043(3) 0.006(2) 0.007(2) 0.001(2)
C30 0.041(3) 0.041(3) 0.056(4) -0.015(3) 0.015(3) -0.009(3)
C28 0.037(3) 0.041(3) 0.032(3) 0.000(2) 0.008(2) -0.006(2)
C13 0.040(3) 0.058(4) 0.039(3) 0.010(3) 0.014(2) 0.008(3)
C16 0.041(3) 0.057(4) 0.042(3) -0.013(3) 0.013(3) -0.004(3)
C23 0.047(3) 0.043(3) 0.031(3) -0.001(2) 0.004(2) 0.007(3)
C22 0.050(3) 0.042(3) 0.033(3) -0.009(2) 0.009(2) -0.007(3)
C27 0.071(4) 0.035(3) 0.028(3) 0.003(2) 0.027(3) 0.003(3)
C35 0.031(3) 0.034(3) 0.036(3) 0.011(2) 0.007(2) -0.002(2)
S1 0.0341(7) 0.0361(7) 0.0422(7) -0.0087(6) 0.0111(6) -0.0075(6)
S2 0.0333(7) 0.0448(8) 0.0463(8) -0.0158(6) 0.0167(6) -0.0129(6)
C5 0.036(3) 0.040(3) 0.036(3) 0.008(2) 0.013(2) 0.003(2)
C33 0.035(3) 0.031(3) 0.052(3) 0.005(3) 0.007(2) 0.010(2)
C32 0.034(3) 0.030(3) 0.056(4) -0.006(2) 0.011(2) 0.003(2)
C26 0.041(3) 0.036(3) 0.029(3) 0.006(2) 0.010(2) 0.008(2)
C7 0.050(3) 0.049(4) 0.043(3) 0.008(3) 0.013(3) -0.002(3)
C17 0.043(3) 0.052(4) 0.051(4) -0.013(3) 0.015(3) -0.006(3)
C31 0.024(2) 0.035(3) 0.044(3) -0.006(2) 0.007(2) 0.000(2)
C6 0.076(4) 0.053(4) 0.040(3) -0.001(3) 0.019(3) -0.003(3)
C9 0.035(3) 0.066(4) 0.034(3) 0.005(3) 0.006(2) -0.011(3)
C14 0.056(4) 0.083(5) 0.066(4) -0.027(4) 0.033(3) -0.006(4)
C10 0.050(4) 0.069(5) 0.050(4) 0.017(3) 0.007(3) 0.006(3)
C11 0.063(4) 0.073(5) 0.056(4) 0.006(4) -0.010(3) -0.021(4)
C15 0.047(4) 0.056(4) 0.078(5) 0.002(4) 0.031(3) 0.001(3)
C19 0.075(5) 0.100(6) 0.066(5) -0.035(4) 0.035(4) -0.021(5)
C18 0.109(6) 0.051(4) 0.060(4) -0.006(3) 0.042(4) -0.014(4)

loop_
_atom_type_symbol
_atom_type_description
_atom_type_scat_dispersion_real
_atom_type_scat_dispersion_imag
_atom_type_scat_source
C C 0.0033 0.0016 'International Tables Vol C Tables 4.2.6.8 and 6.1.1.4'
H H 0.0000 0.0000 'International Tables Vol C Tables 4.2.6.8 and 6.1.1.4'
N N 0.0061 0.0033 'International Tables Vol C Tables 4.2.6.8 and 6.1.1.4'
S S 0.1246 0.1234 'International Tables Vol C Tables 4.2.6.8 and 6.1.1.4'
Pr Pr -0.2180 2.8214 'International Tables Vol C Tables 4.2.6.8 and 6.1.1.4'

loop_
_geom_angle_atom_site_label_1
_geom_angle_atom_site_label_2
_geom_angle_atom_site_label_3
_geom_angle
_geom_angle_site_symmetry_1
_geom_angle_site_symmetry_3
_geom_angle_publ_flag
N5 Pr1 N4 62.66(12) . . ?
N5 Pr1 S2 82.04(9) . . ?
N4 Pr1 S2 74.93(9) . . ?
N5 Pr1 S5 83.28(9) . . ?
N4 Pr1 S5 128.00(9) . . ?
S2 Pr1 S5 140.80(4) . . ?
N5 Pr1 S6 82.54(9) . . ?
N4 Pr1 S6 75.16(9) . . ?
S2 Pr1 S6 150.01(4) . . ?
S5 Pr1 S6 61.73(3) . . ?
N5 Pr1 S3 153.18(9) . . ?
N4 Pr1 S3 142.30(9) . . ?
S2 Pr1 S3 94.84(5) . . ?
S5 Pr1 S3 82.58(4) . . ?
S6 Pr1 S3 110.19(4) . . ?
N5 Pr1 S1 79.24(9) . . ?
N4 Pr1 S1 125.40(9) . . ?
S2 Pr1 S1 61.69(4) . . ?
S5 Pr1 S1 79.94(3) . . ?
S6 Pr1 S1 139.13(4) . . ?
S3 Pr1 S1 75.93(5) . . ?
N5 Pr1 S4 146.10(9) . . ?
N4 Pr1 S4 83.45(9) . . ?
S2 Pr1 S4 90.27(5) . . ?
S5 Pr1 S4 120.57(4) . . ?
S6 Pr1 S4 88.35(4) . . ?
S3 Pr1 S4 60.04(5) . . ?
S1 Pr1 S4 125.53(4) . . ?
C3 S6 Pr1 87.59(16) . . ?
C3 S5 Pr1 87.57(15) . . ?
N1 C1 S1 120.2(4) . . ?
N1 C1 S2 119.6(4) . . ?
S1 C1 S2 120.2(3) . . ?
C2 S4 Pr1 89.3(2) . . ?
C2 S3 Pr1 91.29(19) . . ?
C37 N5 C38 117.7(4) . . ?
C37 N5 Pr1 121.9(3) . . ?
C38 N5 Pr1 120.3(3) . . ?
C3 N3 C24 122.5(4) . . ?
C3 N3 C20 122.0(4) . . ?
C24 N3 C20 115.5(3) . . ?
C28 N4 C39 117.2(4) . . ?
C28 N4 Pr1 122.9(3) . . ?
C39 N4 Pr1 119.8(3) . . ?
C23 C21 C20 112.5(4) . . ?
C23 C21 C22 110.5(4) . . ?
C20 C21 C22 108.4(4) . . ?
N5 C38 C34 121.9(4) . . ?
N5 C38 C39 118.9(4) . . ?
C34 C38 C39 119.2(4) . . ?
N3 C24 C25 113.5(4) . . ?
N2 C2 S3 120.7(4) . . ?
N2 C2 S4 122.1(4) . . ?
S3 C2 S4 117.2(3) . . ?
N4 C39 C31 122.8(4) . . ?
N4 C39 C38 118.0(4) . . ?
C31 C39 C38 119.2(4) . . ?
N3 C3 S6 120.5(3) . . ?
N3 C3 S5 120.6(3) . . ?
S6 C3 S5 118.9(3) . . ?
N3 C20 C21 112.5(4) . . ?
C26 C25 C27 110.7(4) . . ?
C26 C25 C24 113.2(4) . . ?
C27 C25 C24 107.4(4) . . ?
C1 N1 C4 121.7(4) . . ?
C1 N1 C8 121.4(4) . . ?
C4 N1 C8 116.9(4) . . ?
C35 C36 C37 118.7(5) . . ?
N1 C8 C9 115.6(4) . . ?
N1 C4 C5 114.7(4) . . ?
N5 C37 C36 124.0(5) . . ?
C30 C29 C28 119.0(5) . . ?
N2 C12 C13 114.7(4) . . ?
C2 N2 C12 120.9(4) . . ?
C2 N2 C16 122.0(5) . . ?
C12 N2 C16 117.0(4) . . ?
C35 C34 C33 123.1(5) . . ?
C35 C34 C38 117.8(5) . . ?
C33 C34 C38 119.1(5) . . ?
C29 C30 C31 119.9(5) . . ?
N4 C28 C29 124.3(5) . . ?
C15 C13 C14 111.9(5) . . ?
C15 C13 C12 111.8(5) . . ?
C14 C13 C12 109.0(5) . . ?
N2 C16 C17 114.3(5) . . ?
C36 C35 C34 119.9(5) . . ?
C1 S1 Pr1 87.64(17) . . ?
C1 S2 Pr1 89.53(16) . . ?
C6 C5 C7 111.0(5) . . ?
C6 C5 C4 108.5(5) . . ?
C7 C5 C4 112.6(4) . . ?
C32 C33 C34 122.4(5) . . ?
C33 C32 C31 120.7(5) . . ?
C18 C17 C16 113.2(5) . . ?
C18 C17 C19 110.6(6) . . ?
C16 C17 C19 108.5(5) . . ?
C30 C31 C39 116.8(5) . . ?
C30 C31 C32 123.7(5) . . ?
C39 C31 C32 119.4(5) . . ?
C10 C9 C8 112.3(5) . . ?
C10 C9 C11 111.6(5) . . ?
C8 C9 C11 108.1(5) . . ?

loop_
_geom_bond_atom_site_label_1
_geom_bond_atom_site_label_2
_geom_bond_distance
_geom_bond_site_symmetry_2
_geom_bond_publ_flag
Pr1 N5 2.634(4) . ?
Pr1 N4 2.660(4) . ?
Pr1 S2 2.8721(13) . ?
Pr1 S5 2.8992(12) . ?
Pr1 S6 2.8998(12) . ?
Pr1 S3 2.9062(15) . ?
Pr1 S1 2.9307(14) . ?
Pr1 S4 2.9498(18) . ?
S6 C3 1.726(5) . ?
S5 C3 1.728(5) . ?
C1 N1 1.339(6) . ?
C1 S1 1.715(5) . ?
C1 S2 1.717(5) . ?
S4 C2 1.730(6) . ?
S3 C2 1.703(6) . ?
N5 C37 1.322(6) . ?
N5 C38 1.365(6) . ?
N3 C3 1.326(6) . ?
N3 C24 1.474(5) . ?
N3 C20 1.480(5) . ?
N4 C28 1.323(6) . ?
N4 C39 1.366(6) . ?
C21 C23 1.516(7) . ?
C21 C20 1.522(6) . ?
C21 C22 1.527(7) . ?
C38 C34 1.414(7) . ?
C38 C39 1.452(6) . ?
C24 C25 1.526(6) . ?
C2 N2 1.342(7) . ?
C39 C31 1.411(7) . ?
C25 C26 1.521(7) . ?
C25 C27 1.523(7) . ?
N1 C4 1.465(6) . ?
N1 C8 1.484(6) . ?
C36 C35 1.365(7) . ?
C36 C37 1.388(7) . ?
C8 C9 1.526(7) . ?
C4 C5 1.538(7) . ?
C29 C30 1.362(8) . ?
C29 C28 1.382(8) . ?
C12 N2 1.459(7) . ?
C12 C13 1.541(7) . ?
N2 C16 1.467(7) . ?
C34 C35 1.393(7) . ?
C34 C33 1.409(7) . ?
C30 C31 1.409(8) . ?
C13 C15 1.515(9) . ?
C13 C14 1.529(9) . ?
C16 C17 1.527(8) . ?
C5 C6 1.523(8) . ?
C5 C7 1.526(7) . ?
C33 C32 1.348(8) . ?
C32 C31 1.427(8) . ?
C17 C18 1.495(9) . ?
C17 C19 1.531(9) . ?
C9 C10 1.517(9) . ?
C9 C11 1.528(8) . ?
